data_1532971
loop_
_publ_author_name
'Nagakura, Sigemaro'
'Toyoshima, Michiko'

_publ_section_title
;
 Crystal structure and morphology of the ordered phase in iron-carbon
 martensite
;
_journal_coden_ASTM TJIMAA
_journal_issue 3
_journal_name_full
;
 Transactions of the Japan Institute of Metals
;
_journal_page_first 100
_journal_page_last 110
_journal_paper_doi 10.2320/matertrans1960.20.100
_journal_volume 20
_journal_year 1979
_chemical_formula_sum 'C0.63 Fe4'
_chemical_name_systematic 'Fe4 C0.63'
_space_group_IT_number 53
_symmetry_space_group_name_Hall '-P 2ac 2'
_symmetry_space_group_name_H-M 'P m n a'
_cell_angle_alpha 90
_cell_angle_beta 90
_cell_angle_gamma 90
_cell_formula_units_Z 12
_cell_length_a 4.009
_cell_length_b 4.009
_cell_length_c 36.672
_cell_volume 589.395
_citation_journal_id_ASTM TJIMAA
_cod_data_source_file Nagakura_TJIMAA_1979_1042.cif
_cod_data_source_block C0.63Fe4
_cod_original_cell_volume 589.3953
_cod_database_code 1532971

loop_
_symmetry_equiv_pos_as_xyz
x,y,z
-x+1/2,-y,z+1/2
x,-y,-z
-x+1/2,y,-z+1/2
-x,-y,-z
x-1/2,y,-z-1/2
-x,y,z
x-1/2,-y,z-1/2

loop_
_atom_site_label
_atom_site_type_symbol
_atom_site_fract_x
_atom_site_fract_y
_atom_site_fract_z
_atom_site_occupancy
_atom_site_U_iso_or_equiv
C12 C 0 0.25 -0.4792 0.1875 0.0
Fe7 Fe 0 0.25 -0.2708 1 0.0
Fe8 Fe 0 0.25 0.3125 1 0.0
C5 C 0 0.25 -0.1458 0.1875 0.0
Fe12 Fe 0 0.25 0.4792 1 0.0
C6 C 0 0.25 -0.2292 0.1875 0.0
C9 C 0 0.25 0.3542 0.1875 0.0
Fe2 Fe 0 0.25 0.0625 1 0.0
C1 C 0 0.25 0.0208 0.0625 0.0
Fe1 Fe 0 0.25 -0.0208 1 0.0
C11 C 0 0.25 0.4375 0.1875 0.0
Fe9 Fe 0 0.25 -0.3542 1 0.0
Fe11 Fe 0 0.25 -0.4375 1 0.0
Fe6 Fe 0 0.25 0.2292 1 0.0
C2 C 0 0.25 0.1042 0.0625 0.0
Fe3 Fe 0 0.25 -0.1042 1 0.0
C8 C 0 0.25 -0.3125 0.1875 0.0
C3 C 0 0.25 0.1875 0.0625 0.0
C7 C 0 0.25 0.2708 0.1875 0.0
C10 C 0 0.25 -0.3958 0.1875 0.0
Fe4 Fe 0 0.25 0.1458 1 0.0
Fe5 Fe 0 0.25 -0.1875 1 0.0
Fe10 Fe 0 0.25 0.3958 1 0.0
C4 C 0 0.25 -0.0625 0.1875 0.0
